data_2010482
loop_
_publ_author_name
'Dunaj-Jurco, M.'
'Kettmann, V.'
'Steinborn, D.'
'Ludwig, M.'

_publ_section_title
;
 Bis(dimethylglyoximato)(phenylacetylido)(triphenylphosphine)rhodium(III)
 Dichloromethane,
 [Rh(C~4~H~7~N~2~O~2~)~2~(C~8~H~5~)(C~18~H~15~P)].CH~2~Cl~2~
;
_journal_issue 2
_journal_name_full 'Acta Crystallographica Section C'
_journal_page_first 210
_journal_page_last 213
_journal_paper_doi 10.1107/S010827019400586X
_journal_volume 51
_journal_year 1995
_chemical_formula_moiety
;
[Rh(C~4~H~7~N~2~O~2~)~2~(C~18~H~15~P)(C~8~H~5~)].CH~2~Cl~2~
;
_chemical_formula_sum 'C35 H36 Cl2 N4 O4 P Rh'
_chemical_formula_weight 781.48
_space_group_IT_number 14
_symmetry_cell_setting monoclinic
_symmetry_space_group_name_Hall '-P 2ybc'
_symmetry_space_group_name_H-M 'P 1 21/c 1'
_atom_type_scat_source IntTabIV
_cell_angle_alpha 90.
_cell_angle_beta 103.00(6)
_cell_angle_gamma 90.
_cell_formula_units_Z 4
_cell_length_a 20.378(9)
_cell_length_b 9.914(5)
_cell_length_c 17.272(8)
_cell_measurement_reflns_used 15
_cell_measurement_temperature 293
_cell_measurement_theta_max 17
_cell_measurement_theta_min 6
_cell_volume 3400(3)
_diffrn_measurement_device 'Syntex P2~1~'
_diffrn_measurement_method \w/2\q
_diffrn_radiation_type MoK\a
_diffrn_radiation_wavelength 0.71069
_diffrn_reflns_av_R_equivalents 0.024
_diffrn_reflns_limit_h_max 24
_diffrn_reflns_limit_h_min 0
_diffrn_reflns_limit_k_max 11
_diffrn_reflns_limit_k_min 0
_diffrn_reflns_limit_l_max 20
_diffrn_reflns_limit_l_min -20
_diffrn_reflns_number 6388
_diffrn_reflns_theta_max 25
_diffrn_standards_decay_% .0
_diffrn_standards_interval_time 90
_diffrn_standards_number 2
_exptl_absorpt_coefficient_mu 0.74
_exptl_absorpt_correction_type none
_exptl_crystal_colour 'brownish yellow'
_exptl_crystal_density_diffrn 1.527
_exptl_crystal_density_meas 1.530(10)
_exptl_crystal_description prisms
_exptl_crystal_size_max 0.4
_exptl_crystal_size_mid 0.3
_exptl_crystal_size_min 0.25
_refine_diff_density_max 0.28
_refine_diff_density_min -0.32
_refine_ls_extinction_method 'none ?'
_refine_ls_goodness_of_fit_obs 1.34
_refine_ls_hydrogen_treatment noref
_refine_ls_number_parameters 442
_refine_ls_number_reflns 4478
_refine_ls_R_factor_obs 0.045
_refine_ls_shift/esd_max 0.13
_refine_ls_structure_factor_coef F
_refine_ls_weighting_scheme 'unit if |F| < 60 and 60/|F| if |F| >= 60'
_refine_ls_wR_factor_obs 0.056
_reflns_number_observed 4478
_reflns_number_total 6022
_reflns_observed_criterion I>=2\s(I)
_cod_data_source_file mu1107.cif
_cod_data_source_block mu1107_structure_1_of_1
_cod_original_cell_volume 3400(2)
_cod_original_sg_symbol_H-M 'P 21/c'
_cod_original_formula_sum 'C35 H36 Cl2 N4 O4 P1 Rh'
_cod_database_code 2010482

loop_
_symmetry_equiv_pos_as_xyz
x,y,z
x,1/2-y,1/2+z
-x,-y,-z
-x,1/2+y,1/2-z

loop_
_atom_site_label
_atom_site_fract_x
_atom_site_fract_y
_atom_site_fract_z
Rh(1) .2109 .0431 .0049
P(1) .2764 .06690(10) .1388
O(1) .09930(10) .1604(2) .05600(10)
O(2) .23940(10) -.2462(2) .0042(2)
O(3) .31730(10) -.0722(3) -.05740(10)
O(4) .17590(10) .3272(2) -.0005(2)
N(1) .12700(10) .0466(3) .04430(10)
N(2) .19670(10) -.1508(3) .0206(2)
N(3) .29000(10) .0411(3) -.0440(2)
N(4) .21930(10) .2354(3) -.0167(2)
C(1) .1030(2) -.0702(4) .0591(2)
C(2) .1443(2) -.1838(3) .0459(2)
C(3) .0399(2) -.0857(5) .0874(3)
C(4) .1273(2) -.3248(4) .0595(3)
C(5) .3095(2) .1579(4) -.0650(2)
C(6) .2680(2) .2692(4) -.0506(2)
C(7) .3679(2) .1701(6) -.1028(3)
C(8) .2801(3) .4113(5) -.0706(3)
C(9) .2391(2) -.0214(3) .2104(2)
C(10) .1758(2) .0113(4) .2215(2)
C(11) .1459(2) -.0647(4) .2714(2)
C(12) .1793(2) -.1739(4) .3104(2)
C(13) .2415(2) -.2071(4) .2995(2)
C(14) .2720(2) -.1314(3) .2506(2)
C(15) .2852(2) .2423(3) .1659(2)
C(16) .2465(2) .3088(4) .2097(2)
C(17) .2521(2) .4466(4) .2220(3)
C(18) .2960(2) .5179(4) .1872(3)
C(19) .3354(2) .4537(4) .1453(2)
C(20) .3298(2) .3164(4) .1337(2)
C(21) .36360(10) .0082(3) .1651(2)
C(22) .3846(2) -.0933(4) .1244(2)
C(23) .4493(2) -.1446(5) .1495(3)
C(24) .4911(2) -.0945(5) .2158(3)
C(25) .4696(2) .0051(5) .2581(3)
C(26) .4057(2) .0583(4) .2331(2)
C(27) .1519(2) .0266(3) -.1035(2)
C(28) .1144(2) .0152(4) -.1664(2)
C(29) .0684(2) -.0017(3) -.2415(2)
C(30) .0641(2) .0935(4) -.3011(2)
C(31) .0190(2) .0780(4) -.3727(2)
C(32) -.0217(2) -.0335(4) -.3865(2)
C(33) -.0184(2) -.1276(4) -.3287(2)
C(34) .0265(2) -.1117(4) -.2561(2)
Cl(1) .50530(10) -.1832(4) -.0813(2)
Cl(2) .4081(2) -.3497(4) -.0478(3)
Cl(3) .463(3) -.4120(5) -.0170(3)
C(35) .4345(6) -.2230(12) -.1074(9)
C(36) .4406(8) -.264(3) -.0729(14)
H(O2) .2628 -.2064 -.0086
H(O4) .1439 .2896 .0283
H1(C3) .0075 -.1337 .0616
H2(C3) .0525 -.1330 .1331
H3(C3) .0164 .0036 .0811
H1(C4) .1340 -.3366 .1141
H2(C4) .0756 -.3459 .0374
H3(C4) .1632 -.3636 .0578
H1(C7) .3850 .2500 -.0843
H2(C7) .3494 .1767 -.1646
H3(C7) .4075 .1002 -.0909
H1(C8) .3208 .4237 -.0374
H2(C8) .2949 .4159 -.1221
H3(C8) .2411 .4746 -.0741
H(C10) .1475 .0831 .1912
H(C11) .1003 -.0347 .2935
H(C12) .1554 -.2168 .3530
H(C13) .2696 -.2830 .3316
H(C14) .3166 -.1550 .2379
H(C16) .2061 .2644 .2268
H(C17) .2303 .5097 .2666
H(C18) .3068 .6066 .2250
H(C19) .3659 .4977 .1235
H(C20) .3612 .2628 .1172
H(C22) .3570 -.1180 .0786
H(C23) .4592 -.2352 .1079
H(C24) .5340 -.1411 .2240
H(C25) .5038 .0498 .2872
H(C26) .3851 .1272 .2669
H(C30) .0915 .1683 -.2971
H(C31) .0154 .1508 -.4183
H(C32) -.0555 -.0382 -.4381
H(C33) -.0487 -.1962 -.3455
H(C34) .0146 -.1705 -.2287

loop_
_geom_angle_atom_site_label_1
_geom_angle_atom_site_label_2
_geom_angle_atom_site_label_3
_geom_angle
_geom_angle_publ_flag
N(1) Rh(1) N(2) 78.80(10) yes
N(3) Rh(1) N(4) 79.30(10) yes
P(1) Rh(1) N(1) 90.20(10) yes
P(1) Rh(1) N(2) 91.70(10) yes
P(1) Rh(1) N(3) 94.70(10) yes
P(1) Rh(1) N(4) 91.90(10) yes
P(1) Rh(1) C(27) 176.60(10) yes
C(27) C(28) C(29) 178.5(3) yes
Rh(1) C(27) C(28) 176.9(2) yes
Rh(1) P(1) C(9) 112.30(10) yes
Rh(1) P(1) C(15) 110.20(10) yes
Rh(1) P(1) C(21) 120.40(10) yes
C(9) P(1) C(15) 108.70(10) yes
C(9) P(1) C(21) 102.10(10) yes
C(15) P(1) C(21) 102.10(10) yes

loop_
_geom_bond_atom_site_label_1
_geom_bond_atom_site_label_2
_geom_bond_site_symmetry_1
_geom_bond_site_symmetry_2
_geom_bond_distance
_geom_bond_publ_flag
Rh(1) P(1) . . 2.4090(10) yes
Rh(1) C(27) . . 1.991(3) yes
Rh(1) N(1) . . 1.976(2) yes
Rh(1) N(2) . . 1.972(2) yes
Rh(1) N(3) . . 1.980(2) yes
Rh(1) N(4) . . 1.957(2) yes
P(1) C(9) . . 1.815(3) yes
P(1) C(15) . . 1.800(3) yes
P(1) C(21) . . 1.827(3) yes
C(27) C(28) . . 1.184(4) yes
C(28) C(29) . . 1.429(4) yes
N(1) O(1) . . 1.298(3) yes
N(2) O(2) . . 1.358(3) yes
N(3) O(3) . . 1.298(4) yes
N(4) O(4) . . 1.343(3) yes
N(1) C(1) . . 1.305(4) yes
N(2) C(2) . . 1.284(4) yes
N(3) C(5) . . 1.302(4) yes
N(4) C(6) . . 1.304(4) yes
C(1) C(2) . . 1.454(4) yes
C(5) C(6) . . 1.445(5) yes
C(1) C(3) . . 1.484(5) no
N(2) C(2) . . 1.284(4) no
C(2) C(4) . . 1.472(5) no
N(4) O(4) . . 1.343(3) no
N(3) C(5) . . 1.302(4) no
C(5) C(7) . . 1.486(5) no
N(4) C(6) . . 1.304(4) no
C(6) C(8) . . 1.484(5) no
C(29) C(30) . . 1.384(5) no
C(30) C(31) . . 1.374(5) no
C(31) C(32) . . 1.370(5) no
C(9) C(10) . . 1.386(5) no
C(10) C(11) . . 1.384(5) no
C(11) C(12) . . 1.372(5) no
C(12) C(13) . . 1.363(6) no
C(13) C(14) . . 1.378(5) no
C(14) C(9) . . 1.384(4) no
C(15) C(16) . . 1.376(5) no
C(16) C(17) . . 1.383(6) no
C(17) C(18) . . 1.380(6) no
C(18) C(19) . . 1.355(6) no
C(19) C(20) . . 1.377(5) no
C(20) C(15) . . 1.379(5) no
C(21) C(22) . . 1.352(5) no
C(22) C(23) . . 1.389(6) no
C(23) C(24) . . 1.358(6) no
C(24) C(25) . . 1.358(6) no
C(25) C(26) . . 1.381(5) no
C(26) C(21) . . 1.381(5) no
C(32) C(33) . . 1.357(5) no
C(33) C(34) . . 1.385(5) no
C(34) C(29) . . 1.373(5) no
